data_1565893
loop_
_publ_author_name
'Davis, Wade L.'
'Muller, Alfred'

_publ_section_title
;
 Dichlorido(\h6-p-cymene)[tris(4-methoxyphenyl)phosphane]ruthenium(II)
;
_journal_coeditor_code TK4072
_journal_issue 12
_journal_name_full IUCrData
_journal_paper_doi 10.1107/S2414314621012591
_journal_volume 6
_journal_year 2021
_chemical_formula_iupac '[Ru Cl2 (C10 H14) (C21 H21 O3 P)]'
_chemical_formula_moiety 'C31 H35 Cl2 O3 P Ru'
_chemical_formula_sum 'C31 H35 Cl2 O3 P Ru'
_chemical_formula_weight 658.53
_chemical_name_systematic
;
Dichlorido(\h^6^-<i>p</i>-cymene)[tris(4-methoxyphenyl)phosphane]ruthenium(II)
;
_space_group_IT_number 2
_space_group_name_Hall '-P 1'
_space_group_name_H-M_alt 'P -1'
_symmetry_cell_setting triclinic
_symmetry_space_group_name_Hall '-P 1'
_symmetry_space_group_name_H-M 'P -1'
_atom_sites_solution_hydrogens geom
_atom_sites_solution_primary direct
_atom_sites_solution_secondary difmap
_audit_creation_method 'WinGX routine CIF_UPDATE'
_cell_angle_alpha 91.459(3)
_cell_angle_beta 91.205(3)
_cell_angle_gamma 90.613(3)
_cell_formula_units_Z 4
_cell_length_a 12.4069(17)
_cell_length_b 14.0221(19)
_cell_length_c 16.934(2)
_cell_measurement_reflns_used 9270
_cell_measurement_temperature 100(2)
_cell_measurement_theta_max 28.50
_cell_measurement_theta_min 2.55
_cell_volume 2944.2(7)
_computing_cell_refinement
;
SAINT (Bruker, 2008)
;
_computing_data_collection
;
APEX2 (Bruker, 2011)
;
_computing_data_reduction
;
SAINT and XPREP (Bruker, 2008)
;
_computing_molecular_graphics
;
DIAMOND (Brandenburg & Putz, 2005)
;
_computing_publication_material
;
publCIF (Westrip, 2010) and WinGX (Farrugia, 2012)
;
_computing_structure_refinement
;
SHELXL97 (Sheldrick, 2008)
;
_computing_structure_solution
;
SIR97 (Altomare <i>et al.</i>, 1999)
;
_diffrn_ambient_temperature 100(2)
_diffrn_detector_area_resol_mean 8.4
_diffrn_measured_fraction_theta_full 0.984
_diffrn_measured_fraction_theta_max 0.984
_diffrn_measurement_device_type 'Bruker APEX DUO 4K-CCD'
_diffrn_measurement_method '\f and \w scans'
_diffrn_radiation_monochromator graphite
_diffrn_radiation_type MoK\a
_diffrn_radiation_wavelength 0.71073
_diffrn_reflns_av_R_equivalents 0.0525
_diffrn_reflns_av_unetI/netI 0.0348
_diffrn_reflns_limit_h_max 16
_diffrn_reflns_limit_h_min -16
_diffrn_reflns_limit_k_max 18
_diffrn_reflns_limit_k_min -18
_diffrn_reflns_limit_l_max 22
_diffrn_reflns_limit_l_min -22
_diffrn_reflns_number 88599
_diffrn_reflns_theta_full 28.62
_diffrn_reflns_theta_max 28.62
_diffrn_reflns_theta_min 1.2
_diffrn_standards_decay_% 0
_diffrn_standards_interval_count 0
_diffrn_standards_interval_time 0
_diffrn_standards_number 0
_exptl_absorpt_coefficient_mu 0.799
_exptl_absorpt_correction_T_max 0.850
_exptl_absorpt_correction_T_min 0.654
_exptl_absorpt_correction_type multi-scan
_exptl_absorpt_process_details
;
SADABS (Bruker, 2008)
;
_exptl_crystal_colour orange
_exptl_crystal_density_diffrn 1.486
_exptl_crystal_density_method 'not measured'
_exptl_crystal_description block
_exptl_crystal_F_000 1352
_exptl_crystal_size_max 0.58
_exptl_crystal_size_mid 0.28
_exptl_crystal_size_min 0.21
_refine_diff_density_max 3.949
_refine_diff_density_min -1.945
_refine_ls_extinction_method none
_refine_ls_goodness_of_fit_ref 1.092
_refine_ls_hydrogen_treatment constr
_refine_ls_matrix_type full
_refine_ls_number_parameters 698
_refine_ls_number_reflns 14838
_refine_ls_number_restraints 0
_refine_ls_restrained_S_all 1.092
_refine_ls_R_factor_all 0.0795
_refine_ls_R_factor_gt 0.0697
_refine_ls_shift/su_max 0.047
_refine_ls_shift/su_mean 0.002
_refine_ls_structure_factor_coef Fsqd
_refine_ls_weighting_details 'calc w=1/[\s^2^(Fo^2^)+(0.0475P)^2^+35.9275P] where P=(Fo^2^+2Fc^2^)/3'
_refine_ls_weighting_scheme calc
_refine_ls_wR_factor_ref 0.1809
_reflns_number_gt 13368
_reflns_number_total 14838
_reflns_threshold_expression >2\s(I)
_cod_data_source_file tk4072sup1.cif
_cod_data_source_block I
_cod_database_code 1565893

loop_
_symmetry_equiv_pos_as_xyz
'x, y, z'
'-x, -y, -z'

loop_
_atom_site_type_symbol
_atom_site_label
_atom_site_fract_x
_atom_site_fract_y
_atom_site_fract_z
_atom_site_U_iso_or_equiv
_atom_site_adp_type
_atom_site_calc_flag
_atom_site_refinement_flags
_atom_site_occupancy
_atom_site_disorder_assembly
_atom_site_disorder_group
C C1 0.9475(5) 0.2043(4) 0.3616(4) 0.0200(12) Uani d . 1 . .
C C2 0.8727(5) 0.2354(4) 0.3038(4) 0.0182(11) Uani d . 1 . .
H H2 0.8617 0.1993 0.256 0.022 Uiso calc R 1 . .
C C3 0.8146(5) 0.3197(4) 0.3169(4) 0.0223(13) Uani d . 1 . .
H H3 0.7666 0.3407 0.2766 0.027 Uiso calc R 1 . .
C C4 0.8250(5) 0.3741(4) 0.3878(4) 0.0228(13) Uani d . 1 . .
C C5 0.8988(5) 0.3408(4) 0.4470(4) 0.0211(12) Uani d . 1 . .
H H5 0.908 0.376 0.4954 0.025 Uiso calc R 1 . .
C C6 0.9574(5) 0.2576(4) 0.4346(4) 0.0205(12) Uani d . 1 . .
H H6 1.0045 0.2361 0.4752 0.025 Uiso calc R 1 . .
C C7 1.0125(5) 0.3287(4) 0.1271(3) 0.0172(11) Uani d . 1 . .
C C8 1.1043(5) 0.3261(4) 0.0816(4) 0.0222(12) Uani d . 1 . .
H H8 1.1598 0.3723 0.0913 0.027 Uiso calc R 1 . .
C C9 1.1166(6) 0.2571(5) 0.0220(4) 0.0274(14) Uani d . 1 . .
H H9 1.1793 0.2574 -0.0092 0.033 Uiso calc R 1 . .
C C10 1.0370(6) 0.1878(5) 0.0083(4) 0.0271(14) Uani d . 1 . .
C C11 0.9439(6) 0.1888(5) 0.0538(4) 0.0260(14) Uani d . 1 . .
H H11 0.8895 0.1413 0.0451 0.031 Uiso calc R 1 . .
C C12 0.9318(5) 0.2589(5) 0.1109(4) 0.0219(12) Uani d . 1 . .
H H12 0.8674 0.2604 0.1402 0.026 Uiso calc R 1 . .
C C13 0.8761(5) 0.4836(4) 0.1781(4) 0.0186(11) Uani d . 1 . .
C C14 0.8191(5) 0.4697(4) 0.1067(4) 0.0210(12) Uani d . 1 . .
H H14 0.8367 0.418 0.0722 0.025 Uiso calc R 1 . .
C C15 0.7368(6) 0.5309(5) 0.0856(4) 0.0258(13) Uani d . 1 . .
H H15 0.6986 0.5211 0.0368 0.031 Uiso calc R 1 . .
C C16 0.7102(5) 0.6067(4) 0.1358(4) 0.0240(13) Uani d . 1 . .
C C17 0.7668(5) 0.6216(4) 0.2071(4) 0.0238(13) Uani d . 1 . .
H H17 0.7493 0.6736 0.2413 0.029 Uiso calc R 1 . .
C C18 0.8488(5) 0.5601(5) 0.2276(4) 0.0226(12) Uani d . 1 . .
H H18 0.8871 0.5703 0.2763 0.027 Uiso calc R 1 . .
C C19 1.0993(5) 0.5078(4) 0.1843(4) 0.0203(12) Uani d . 1 . .
C C20 1.0782(5) 0.5693(5) 0.1217(4) 0.0232(13) Uani d . 1 . .
H H20 1.0116 0.5632 0.0933 0.028 Uiso calc R 1 . .
C C21 1.1521(5) 0.6388(4) 0.1003(4) 0.0222(12) Uani d . 1 . .
H H21 1.1359 0.6796 0.0579 0.027 Uiso calc R 1 . .
C C22 1.2496(5) 0.6478(4) 0.1415(4) 0.0215(12) Uani d . 1 . .
C C23 1.2724(5) 0.5878(5) 0.2036(4) 0.0230(13) Uani d . 1 . .
H H23 1.3393 0.5941 0.2317 0.028 Uiso calc R 1 . .
C C24 1.1978(5) 0.5184(5) 0.2251(4) 0.0231(12) Uani d . 1 . .
H H24 1.2141 0.478 0.2679 0.028 Uiso calc R 1 . .
C C25 0.7616(6) 0.4622(5) 0.4029(5) 0.0322(16) Uani d . 1 . .
H H25A 0.7462 0.4932 0.3527 0.048 Uiso calc R 1 . .
H H25B 0.8032 0.506 0.438 0.048 Uiso calc R 1 . .
H H25C 0.6936 0.4453 0.4278 0.048 Uiso calc R 1 . .
C C26 1.0125(5) 0.1142(4) 0.3513(4) 0.0207(12) Uani d . 1 . .
H H26 1.0865 0.1269 0.3739 0.025 Uiso calc R 1 . .
C C27 0.9588(6) 0.0383(5) 0.4007(4) 0.0280(14) Uani d . 1 . .
H H27A 0.9638 0.0577 0.4567 0.042 Uiso calc R 1 . .
H H27B 0.9954 -0.0227 0.3927 0.042 Uiso calc R 1 . .
H H27C 0.8828 0.0312 0.3844 0.042 Uiso calc R 1 . .
C C28 1.0233(6) 0.0813(5) 0.2656(4) 0.0278(14) Uani d . 1 . .
H H28A 0.9523 0.0624 0.2437 0.042 Uiso calc R 1 . .
H H28B 1.0719 0.0268 0.2628 0.042 Uiso calc R 1 . .
H H28C 1.0528 0.1336 0.235 0.042 Uiso calc R 1 . .
C C29 1.1271(9) 0.1161(7) -0.0998(5) 0.049(2) Uani d . 1 . .
H H29A 1.1253 0.1741 -0.1309 0.073 Uiso calc R 1 . .
H H29B 1.1218 0.06 -0.1354 0.073 Uiso calc R 1 . .
H H29C 1.1949 0.1144 -0.0692 0.073 Uiso calc R 1 . .
C C30 0.5940(7) 0.7367(5) 0.1615(6) 0.0390(19) Uani d . 1 . .
H H30A 0.5683 0.7091 0.2103 0.058 Uiso calc R 1 . .
H H30B 0.5354 0.7718 0.1362 0.058 Uiso calc R 1 . .
H H30C 0.6545 0.7804 0.1739 0.058 Uiso calc R 1 . .
C C31 1.3045(6) 0.7780(5) 0.0639(5) 0.0304(15) Uani d . 1 . .
H H31A 1.2944 0.7418 0.014 0.046 Uiso calc R 1 . .
H H31B 1.3646 0.8233 0.0594 0.046 Uiso calc R 1 . .
H H31C 1.2385 0.813 0.0757 0.046 Uiso calc R 1 . .
C C32 0.4449(5) 0.2814(4) 0.1359(4) 0.0190(12) Uani d . 1 . .
C C33 0.3718(5) 0.2540(4) 0.1934(4) 0.0183(11) Uani d . 1 . .
H H33 0.3641 0.292 0.2402 0.022 Uiso calc R 1 . .
C C34 0.3089(5) 0.1683(4) 0.1812(4) 0.0210(12) Uani d . 1 . .
H H34 0.2632 0.148 0.2221 0.025 Uiso calc R 1 . .
C C35 0.3126(5) 0.1135(4) 0.1110(4) 0.0212(12) Uani d . 1 . .
C C36 0.3841(5) 0.1456(5) 0.0516(4) 0.0226(12) Uani d . 1 . .
H H36 0.3881 0.1106 0.003 0.027 Uiso calc R 1 . .
C C37 0.4476(5) 0.2269(5) 0.0639(4) 0.0214(12) Uani d . 1 . .
H H37 0.494 0.2467 0.0233 0.026 Uiso calc R 1 . .
C C38 0.5152(5) 0.1593(4) 0.3719(3) 0.0185(11) Uani d . 1 . .
C C39 0.6095(6) 0.1654(5) 0.4173(4) 0.0250(13) Uani d . 1 . .
H H39 0.6641 0.1195 0.4087 0.03 Uiso calc R 1 . .
C C40 0.6268(6) 0.2363(5) 0.4749(4) 0.0281(14) Uani d . 1 . .
H H40 0.6913 0.2376 0.5062 0.034 Uiso calc R 1 . .
C C41 0.5486(7) 0.3059(5) 0.4864(4) 0.0299(15) Uani d . 1 . .
C C42 0.4540(6) 0.3013(5) 0.4414(4) 0.0280(14) Uani d . 1 . .
H H42 0.4006 0.3485 0.4492 0.034 Uiso calc R 1 . .
C C43 0.4362(5) 0.2290(4) 0.3853(3) 0.0214(12) Uani d . 1 . .
H H43 0.3703 0.2263 0.3557 0.026 Uiso calc R 1 . .
C C44 0.5937(5) -0.0197(4) 0.3173(4) 0.0189(11) Uani d . 1 . .
C C45 0.5752(5) -0.0781(5) 0.3822(4) 0.0228(13) Uani d . 1 . .
H H45 0.5114 -0.0699 0.4116 0.027 Uiso calc R 1 . .
C C46 0.6487(5) -0.1481(5) 0.4044(4) 0.0235(13) Uani d . 1 . .
H H46 0.6348 -0.1869 0.4483 0.028 Uiso calc R 1 . .
C C47 0.7417(5) -0.1600(4) 0.3618(4) 0.0220(12) Uani d . 1 . .
C C48 0.7613(5) -0.1022(5) 0.2979(4) 0.0238(13) Uani d . 1 . .
H H48 0.8256 -0.1102 0.2692 0.029 Uiso calc R 1 . .
C C49 0.6883(5) -0.0329(4) 0.2755(4) 0.0209(12) Uani d . 1 . .
H H49 0.7029 0.0057 0.2316 0.025 Uiso calc R 1 . .
C C50 0.3715(5) 0.0036(4) 0.3202(4) 0.0200(12) Uani d . 1 . .
C C51 0.3168(5) 0.0175(5) 0.3909(4) 0.0221(12) Uani d . 1 . .
H H51 0.3372 0.0691 0.4257 0.027 Uiso calc R 1 . .
C C52 0.2334(5) -0.0431(5) 0.4106(4) 0.0255(13) Uani d . 1 . .
H H52 0.1972 -0.0331 0.4589 0.031 Uiso calc R 1 . .
C C53 0.2024(5) -0.1183(5) 0.3603(4) 0.0252(14) Uani d . 1 . .
C C54 0.2562(5) -0.1337(4) 0.2897(4) 0.0236(13) Uani d . 1 . .
H H54 0.2357 -0.1855 0.2551 0.028 Uiso calc R 1 . .
C C55 0.3400(5) -0.0729(5) 0.2706(4) 0.0226(12) Uani d . 1 . .
H H55 0.3767 -0.0836 0.2225 0.027 Uiso calc R 1 . .
C C56 0.2434(6) 0.0267(5) 0.0959(5) 0.0296(15) Uani d . 1 . .
H H56A 0.2352 -0.0074 0.1452 0.044 Uiso calc R 1 . .
H H56B 0.2772 -0.0151 0.0566 0.044 Uiso calc R 1 . .
H H56C 0.1723 0.0459 0.0759 0.044 Uiso calc R 1 . .
C C57 0.5140(6) 0.3707(4) 0.1460(4) 0.0242(13) Uani d . 1 . .
H H57 0.5865 0.3565 0.1241 0.029 Uiso calc R 1 . .
C C58 0.4621(6) 0.4480(5) 0.0951(4) 0.0269(14) Uani d . 1 . .
H H58A 0.4603 0.4265 0.0396 0.04 Uiso calc R 1 . .
H H58B 0.5046 0.5072 0.1009 0.04 Uiso calc R 1 . .
H H58C 0.3884 0.4595 0.1126 0.04 Uiso calc R 1 . .
C C59 0.5305(6) 0.4050(5) 0.2319(4) 0.0297(15) Uani d . 1 . .
H H59A 0.4615 0.4258 0.2531 0.045 Uiso calc R 1 . .
H H59B 0.5821 0.4584 0.2344 0.045 Uiso calc R 1 . .
H H59C 0.5585 0.3526 0.2633 0.045 Uiso calc R 1 . .
C C60 0.6452(9) 0.3841(7) 0.5933(6) 0.053(2) Uani d . 1 . .
H H60A 0.6483 0.3251 0.6231 0.079 Uiso calc R 1 . .
H H60B 0.6376 0.4386 0.63 0.079 Uiso calc R 1 . .
H H60C 0.7117 0.3915 0.5637 0.079 Uiso calc R 1 . .
C C61 0.7966(6) -0.2890(5) 0.4415(5) 0.0300(15) Uani d . 1 . .
H H61A 0.7958 -0.2524 0.4916 0.045 Uiso calc R 1 . .
H H61B 0.8528 -0.3374 0.4442 0.045 Uiso calc R 1 . .
H H61C 0.7263 -0.3202 0.432 0.045 Uiso calc R 1 . .
C C62 0.0789(7) -0.2475(5) 0.3309(6) 0.041(2) Uani d . 1 . .
H H62A 0.0605 -0.2194 0.28 0.062 Uiso calc R 1 . .
H H62B 0.0144 -0.277 0.3526 0.062 Uiso calc R 1 . .
H H62C 0.1342 -0.2961 0.3233 0.062 Uiso calc R 1 . .
P P1 0.99715(12) 0.41789(10) 0.20650(9) 0.0166(3) Uani d . 1 . .
P P2 0.49275(13) 0.06929(10) 0.29344(9) 0.0169(3) Uani d . 1 . .
Cl Cl1 1.17183(12) 0.30968(11) 0.32444(10) 0.0246(3) Uani d . 1 . .
Cl Cl2 1.04584(14) 0.50981(11) 0.38312(9) 0.0242(3) Uani d . 1 . .
Cl Cl3 0.66582(12) 0.17348(11) 0.17376(10) 0.0254(3) Uani d . 1 . .
Cl Cl4 0.52593(13) -0.02586(10) 0.11852(8) 0.0211(3) Uani d . 1 . .
Ru Ru1 0.98521(4) 0.35528(3) 0.33430(3) 0.01596(11) Uani d . 1 . .
Ru Ru2 0.47608(4) 0.13050(3) 0.16486(3) 0.01558(11) Uani d . 1 . .
O O1 1.0393(5) 0.1160(4) -0.0478(3) 0.0378(13) Uani d . 1 . .
O O2 0.6284(4) 0.6629(3) 0.1096(3) 0.0314(11) Uani d . 1 . .
O O3 1.3276(4) 0.7138(3) 0.1262(3) 0.0269(10) Uani d . 1 . .
O O4 0.5567(6) 0.3797(4) 0.5406(3) 0.0430(14) Uani d . 1 . .
O O5 0.8184(4) -0.2262(3) 0.3785(3) 0.0266(10) Uani d . 1 . .
O O6 0.1193(4) -0.1746(3) 0.3846(3) 0.0321(12) Uani d . 1 . .

loop_
_atom_site_aniso_label
_atom_site_aniso_U_11
_atom_site_aniso_U_22
_atom_site_aniso_U_33
_atom_site_aniso_U_12
_atom_site_aniso_U_13
_atom_site_aniso_U_23
C1 0.022(3) 0.012(2) 0.027(3) 0.000(2) 0.002(2) 0.010(2)
C2 0.018(3) 0.016(3) 0.021(3) -0.002(2) -0.003(2) 0.004(2)
C3 0.023(3) 0.015(3) 0.029(3) -0.002(2) 0.002(2) 0.011(2)
C4 0.021(3) 0.016(3) 0.032(3) 0.001(2) 0.010(3) 0.006(2)
C5 0.026(3) 0.020(3) 0.017(3) -0.003(2) 0.005(2) 0.003(2)
C6 0.021(3) 0.021(3) 0.020(3) 0.004(2) 0.003(2) 0.010(2)
C7 0.023(3) 0.012(2) 0.017(3) 0.003(2) -0.001(2) 0.0039(19)
C8 0.023(3) 0.019(3) 0.025(3) 0.002(2) 0.001(2) 0.009(2)
C9 0.035(4) 0.025(3) 0.023(3) 0.004(3) 0.002(3) 0.007(3)
C10 0.041(4) 0.022(3) 0.018(3) 0.005(3) -0.002(3) 0.003(2)
C11 0.032(4) 0.022(3) 0.024(3) -0.003(3) -0.006(3) 0.009(2)
C12 0.023(3) 0.023(3) 0.020(3) -0.002(2) -0.004(2) 0.008(2)
C13 0.018(3) 0.017(3) 0.020(3) -0.002(2) 0.000(2) 0.007(2)
C14 0.023(3) 0.019(3) 0.022(3) 0.000(2) -0.001(2) 0.005(2)
C15 0.027(3) 0.026(3) 0.025(3) 0.002(3) -0.006(3) 0.006(3)
C16 0.020(3) 0.017(3) 0.036(4) -0.003(2) -0.004(3) 0.011(2)
C17 0.027(3) 0.015(3) 0.029(3) -0.001(2) 0.001(3) 0.003(2)
C18 0.023(3) 0.020(3) 0.024(3) -0.001(2) -0.003(2) 0.005(2)
C19 0.020(3) 0.020(3) 0.022(3) -0.001(2) 0.004(2) 0.005(2)
C20 0.022(3) 0.023(3) 0.025(3) -0.004(2) -0.003(2) 0.006(2)
C21 0.024(3) 0.018(3) 0.026(3) -0.004(2) -0.001(2) 0.009(2)
C22 0.022(3) 0.017(3) 0.026(3) -0.002(2) 0.001(2) 0.003(2)
C23 0.019(3) 0.020(3) 0.030(3) -0.001(2) -0.002(2) 0.010(2)
C24 0.024(3) 0.021(3) 0.025(3) 0.000(2) -0.001(2) 0.007(2)
C25 0.036(4) 0.019(3) 0.042(4) 0.007(3) 0.014(3) 0.006(3)
C26 0.022(3) 0.017(3) 0.024(3) 0.004(2) 0.000(2) 0.005(2)
C27 0.030(3) 0.019(3) 0.035(4) 0.005(3) 0.002(3) 0.012(3)
C28 0.036(4) 0.019(3) 0.029(3) 0.007(3) 0.005(3) 0.005(2)
C29 0.076(7) 0.038(4) 0.033(4) -0.003(4) 0.015(4) -0.006(3)
C30 0.031(4) 0.026(4) 0.060(5) 0.007(3) -0.015(4) 0.001(3)
C31 0.027(3) 0.021(3) 0.044(4) -0.003(3) 0.002(3) 0.014(3)
C32 0.018(3) 0.015(3) 0.025(3) 0.003(2) -0.001(2) 0.012(2)
C33 0.020(3) 0.010(2) 0.026(3) 0.007(2) 0.003(2) 0.007(2)
C34 0.021(3) 0.013(3) 0.030(3) 0.000(2) 0.003(2) 0.012(2)
C35 0.021(3) 0.018(3) 0.025(3) 0.000(2) -0.004(2) 0.006(2)
C36 0.023(3) 0.025(3) 0.020(3) 0.007(2) -0.004(2) 0.002(2)
C37 0.020(3) 0.025(3) 0.020(3) 0.005(2) -0.001(2) 0.011(2)
C38 0.023(3) 0.016(2) 0.018(3) -0.001(2) 0.003(2) 0.006(2)
C39 0.025(3) 0.027(3) 0.023(3) 0.001(3) 0.001(2) 0.007(2)
C40 0.033(4) 0.027(3) 0.024(3) -0.008(3) -0.003(3) 0.010(3)
C41 0.049(4) 0.020(3) 0.021(3) -0.005(3) 0.007(3) 0.006(2)
C42 0.041(4) 0.018(3) 0.026(3) 0.000(3) 0.009(3) 0.010(2)
C43 0.029(3) 0.021(3) 0.014(3) 0.004(2) 0.002(2) 0.007(2)
C44 0.022(3) 0.017(3) 0.018(3) 0.001(2) 0.000(2) 0.007(2)
C45 0.025(3) 0.021(3) 0.023(3) 0.006(2) 0.005(2) 0.012(2)
C46 0.026(3) 0.020(3) 0.025(3) 0.003(2) 0.003(2) 0.011(2)
C47 0.022(3) 0.017(3) 0.027(3) 0.004(2) -0.002(2) 0.004(2)
C48 0.022(3) 0.022(3) 0.028(3) 0.004(2) 0.003(2) 0.004(2)
C49 0.022(3) 0.020(3) 0.021(3) 0.002(2) 0.000(2) 0.008(2)
C50 0.016(3) 0.021(3) 0.023(3) 0.003(2) 0.002(2) 0.010(2)
C51 0.021(3) 0.022(3) 0.024(3) 0.003(2) 0.001(2) 0.008(2)
C52 0.025(3) 0.027(3) 0.026(3) 0.002(3) 0.007(3) 0.011(3)
C53 0.020(3) 0.022(3) 0.035(4) 0.005(2) 0.007(3) 0.015(3)
C54 0.023(3) 0.016(3) 0.032(3) 0.002(2) 0.003(3) 0.006(2)
C55 0.023(3) 0.022(3) 0.024(3) 0.002(2) 0.004(2) 0.006(2)
C56 0.028(3) 0.021(3) 0.039(4) 0.000(3) -0.008(3) 0.007(3)
C57 0.025(3) 0.019(3) 0.029(3) -0.003(2) 0.000(3) 0.011(2)
C58 0.030(3) 0.017(3) 0.034(4) -0.001(3) -0.001(3) 0.013(3)
C59 0.038(4) 0.018(3) 0.033(4) -0.005(3) -0.006(3) 0.007(3)
C60 0.076(7) 0.045(5) 0.038(5) -0.003(5) -0.008(5) 0.004(4)
C61 0.027(3) 0.022(3) 0.041(4) 0.004(3) -0.005(3) 0.014(3)
C62 0.031(4) 0.022(3) 0.072(6) -0.006(3) 0.020(4) 0.000(4)
P1 0.0182(7) 0.0132(6) 0.0186(7) 0.0002(5) 0.0004(5) 0.0053(5)
P2 0.0183(7) 0.0147(6) 0.0181(7) 0.0006(5) 0.0022(5) 0.0065(5)
Cl1 0.0194(7) 0.0231(7) 0.0319(8) 0.0034(6) 0.0028(6) 0.0115(6)
Cl2 0.0332(8) 0.0170(6) 0.0224(7) -0.0044(6) 0.0021(6) 0.0003(5)
Cl3 0.0167(7) 0.0247(7) 0.0354(8) -0.0018(6) -0.0008(6) 0.0123(6)
Cl4 0.0266(7) 0.0166(6) 0.0203(6) 0.0057(5) 0.0009(5) 0.0028(5)
Ru1 0.0176(2) 0.0132(2) 0.0172(2) 0.00062(16) 0.00045(17) 0.00434(15)
Ru2 0.0164(2) 0.0141(2) 0.0165(2) 0.00081(17) 0.00111(17) 0.00590(15)
O1 0.058(4) 0.025(2) 0.031(3) -0.001(2) 0.005(3) 0.001(2)
O2 0.029(3) 0.020(2) 0.045(3) 0.005(2) -0.012(2) 0.009(2)
O3 0.023(2) 0.020(2) 0.039(3) -0.0046(18) -0.001(2) 0.011(2)
O4 0.067(4) 0.036(3) 0.025(3) -0.007(3) 0.003(3) -0.004(2)
O5 0.023(2) 0.022(2) 0.035(3) 0.0075(18) -0.0001(19) 0.0100(19)
O6 0.029(3) 0.019(2) 0.049(3) -0.0011(19) 0.014(2) 0.012(2)

loop_
_atom_type_symbol
_atom_type_description
_atom_type_scat_dispersion_real
_atom_type_scat_dispersion_imag
_atom_type_scat_source
C C 0.0033 0.0016 'International Tables Vol C Tables 4.2.6.8 and 6.1.1.4'
H H 0 0 'International Tables Vol C Tables 4.2.6.8 and 6.1.1.4'
P P 0.1023 0.0942 'International Tables Vol C Tables 4.2.6.8 and 6.1.1.4'
Cl Cl 0.1484 0.1585 'International Tables Vol C Tables 4.2.6.8 and 6.1.1.4'
Ru Ru -1.2594 0.8363 'International Tables Vol C Tables 4.2.6.8 and 6.1.1.4'
O O 0.0106 0.006 'International Tables Vol C Tables 4.2.6.8 and 6.1.1.4'

loop_
_geom_angle_atom_site_label_1
_geom_angle_atom_site_label_2
_geom_angle_atom_site_label_3
_geom_angle_site_symmetry_1
_geom_angle_site_symmetry_3
_geom_angle
_geom_angle_publ_flag
C2 C1 C6 . . 118.3(5) ?
C2 C1 C26 . . 122.8(6) ?
C6 C1 C26 . . 118.8(5) ?
C2 C1 Ru1 . . 71.1(3) ?
C6 C1 Ru1 . . 71.8(3) ?
C26 C1 Ru1 . . 131.3(4) ?
C3 C2 C1 . . 120.1(6) ?
C3 C2 Ru1 . . 70.0(4) ?
C1 C2 Ru1 . . 71.7(3) ?
C3 C2 H2 . . 119.9 ?
C1 C2 H2 . . 119.9 ?
Ru1 C2 H2 . . 131 ?
C2 C3 C4 . . 122.2(6) ?
C2 C3 Ru1 . . 72.7(4) ?
C4 C3 Ru1 . . 72.7(4) ?
C2 C3 H3 . . 118.9 ?
C4 C3 H3 . . 118.9 ?
Ru1 C3 H3 . . 128 ?
C3 C4 C5 . . 117.4(6) ?
C3 C4 C25 . . 122.5(6) ?
C5 C4 C25 . . 120.1(6) ?
C3 C4 Ru1 . . 70.0(4) ?
C5 C4 Ru1 . . 71.3(3) ?
C25 C4 Ru1 . . 130.4(5) ?
C6 C5 C4 . . 121.0(6) ?
C6 C5 Ru1 . . 72.5(3) ?
C4 C5 Ru1 . . 71.0(3) ?
C6 C5 H5 . . 119.5 ?
C4 C5 H5 . . 119.5 ?
Ru1 C5 H5 . . 129.5 ?
C5 C6 C1 . . 120.9(6) ?
C5 C6 Ru1 . . 71.1(3) ?
C1 C6 Ru1 . . 70.8(3) ?
C5 C6 H6 . . 119.5 ?
C1 C6 H6 . . 119.5 ?
Ru1 C6 H6 . . 131.4 ?
C8 C7 C12 . . 117.6(6) ?
C8 C7 P1 . . 121.5(5) ?
C12 C7 P1 . . 120.9(5) ?
C7 C8 C9 . . 121.4(6) ?
C7 C8 H8 . . 119.3 ?
C9 C8 H8 . . 119.3 ?
C10 C9 C8 . . 119.9(7) ?
C10 C9 H9 . . 120 ?
C8 C9 H9 . . 120 ?
O1 C10 C9 . . 125.8(7) ?
O1 C10 C11 . . 114.5(6) ?
C9 C10 C11 . . 119.7(6) ?
C12 C11 C10 . . 119.6(6) ?
C12 C11 H11 . . 120.2 ?
C10 C11 H11 . . 120.2 ?
C11 C12 C7 . . 121.7(6) ?
C11 C12 H12 . . 119.1 ?
C7 C12 H12 . . 119.1 ?
C18 C13 C14 . . 118.7(6) ?
C18 C13 P1 . . 116.4(5) ?
C14 C13 P1 . . 124.5(5) ?
C15 C14 C13 . . 120.5(6) ?
C15 C14 H14 . . 119.7 ?
C13 C14 H14 . . 119.7 ?
C14 C15 C16 . . 120.1(6) ?
C14 C15 H15 . . 119.9 ?
C16 C15 H15 . . 119.9 ?
O2 C16 C15 . . 115.6(6) ?
O2 C16 C17 . . 124.5(6) ?
C15 C16 C17 . . 119.9(6) ?
C18 C17 C16 . . 119.5(6) ?
C18 C17 H17 . . 120.2 ?
C16 C17 H17 . . 120.2 ?
C17 C18 C13 . . 121.2(6) ?
C17 C18 H18 . . 119.4 ?
C13 C18 H18 . . 119.4 ?
C24 C19 C20 . . 117.8(6) ?
C24 C19 P1 . . 124.0(5) ?
C20 C19 P1 . . 118.2(5) ?
C21 C20 C19 . . 121.9(6) ?
C21 C20 H20 . . 119.1 ?
C19 C20 H20 . . 119.1 ?
C22 C21 C20 . . 119.3(6) ?
C22 C21 H21 . . 120.3 ?
C20 C21 H21 . . 120.3 ?
O3 C22 C21 . . 124.5(6) ?
O3 C22 C23 . . 115.7(6) ?
C21 C22 C23 . . 119.8(6) ?
C22 C23 C24 . . 120.6(6) ?
C22 C23 H23 . . 119.7 ?
C24 C23 H23 . . 119.7 ?
C19 C24 C23 . . 120.5(6) ?
C19 C24 H24 . . 119.8 ?
C23 C24 H24 . . 119.8 ?
C4 C25 H25A . . 109.5 ?
C4 C25 H25B . . 109.5 ?
H25A C25 H25B . . 109.5 ?
C4 C25 H25C . . 109.5 ?
H25A C25 H25C . . 109.5 ?
H25B C25 H25C . . 109.5 ?
C1 C26 C28 . . 113.8(5) ?
C1 C26 C27 . . 106.8(5) ?
C28 C26 C27 . . 112.0(5) ?
C1 C26 H26 . . 108.1 ?
C28 C26 H26 . . 108.1 ?
C27 C26 H26 . . 108.1 ?
C26 C27 H27A . . 109.5 ?
C26 C27 H27B . . 109.5 ?
H27A C27 H27B . . 109.5 ?
C26 C27 H27C . . 109.5 ?
H27A C27 H27C . . 109.5 ?
H27B C27 H27C . . 109.5 ?
C26 C28 H28A . . 109.5 ?
C26 C28 H28B . . 109.5 ?
H28A C28 H28B . . 109.5 ?
C26 C28 H28C . . 109.5 ?
H28A C28 H28C . . 109.5 ?
H28B C28 H28C . . 109.5 ?
O1 C29 H29A . . 109.5 ?
O1 C29 H29B . . 109.5 ?
H29A C29 H29B . . 109.5 ?
O1 C29 H29C . . 109.5 ?
H29A C29 H29C . . 109.5 ?
H29B C29 H29C . . 109.5 ?
O2 C30 H30A . . 109.5 ?
O2 C30 H30B . . 109.5 ?
H30A C30 H30B . . 109.5 ?
O2 C30 H30C . . 109.5 ?
H30A C30 H30C . . 109.5 ?
H30B C30 H30C . . 109.5 ?
O3 C31 H31A . . 109.5 ?
O3 C31 H31B . . 109.5 ?
H31A C31 H31B . . 109.5 ?
O3 C31 H31C . . 109.5 ?
H31A C31 H31C . . 109.5 ?
H31B C31 H31C . . 109.5 ?
C33 C32 C37 . . 118.3(6) ?
C33 C32 C57 . . 121.8(6) ?
C37 C32 C57 . . 119.7(5) ?
C33 C32 Ru2 . . 71.6(3) ?
C37 C32 Ru2 . . 71.8(3) ?
C57 C32 Ru2 . . 131.7(4) ?
C32 C33 C34 . . 119.6(6) ?
C32 C33 Ru2 . . 71.5(3) ?
C34 C33 Ru2 . . 68.9(3) ?
C32 C33 H33 . . 120.2 ?
C34 C33 H33 . . 120.2 ?
Ru2 C33 H33 . . 132.3 ?
C35 C34 C33 . . 122.1(6) ?
C35 C34 Ru2 . . 73.2(4) ?
C33 C34 Ru2 . . 73.0(3) ?
C35 C34 H34 . . 119 ?
C33 C34 H34 . . 119 ?
Ru2 C34 H34 . . 127 ?
C34 C35 C36 . . 117.1(6) ?
C34 C35 C56 . . 122.6(6) ?
C36 C35 C56 . . 120.3(6) ?
C34 C35 Ru2 . . 69.5(4) ?
C36 C35 Ru2 . . 71.6(4) ?
C56 C35 Ru2 . . 131.2(4) ?
C37 C36 C35 . . 121.2(6) ?
C37 C36 Ru2 . . 72.0(4) ?
C35 C36 Ru2 . . 70.8(4) ?
C37 C36 H36 . . 119.4 ?
C35 C36 H36 . . 119.4 ?
Ru2 C36 H36 . . 130.5 ?
C36 C37 C32 . . 121.5(6) ?
C36 C37 Ru2 . . 71.7(4) ?
C32 C37 Ru2 . . 71.0(3) ?
C36 C37 H37 . . 119.2 ?
C32 C37 H37 . . 119.2 ?
Ru2 C37 H37 . . 131 ?
C39 C38 C43 . . 117.7(6) ?
C39 C38 P2 . . 122.9(5) ?
C43 C38 P2 . . 119.3(5) ?
C40 C39 C38 . . 122.2(6) ?
C40 C39 H39 . . 118.9 ?
C38 C39 H39 . . 118.9 ?
C39 C40 C41 . . 119.4(7) ?
C39 C40 H40 . . 120.3 ?
C41 C40 H40 . . 120.3 ?
O4 C41 C42 . . 115.8(7) ?
O4 C41 C40 . . 124.8(7) ?
C42 C41 C40 . . 119.4(7) ?
C43 C42 C41 . . 120.9(7) ?
C43 C42 H42 . . 119.5 ?
C41 C42 H42 . . 119.5 ?
C42 C43 C38 . . 120.4(6) ?
C42 C43 H43 . . 119.8 ?
C38 C43 H43 . . 119.8 ?
C49 C44 C45 . . 118.1(6) ?
C49 C44 P2 . . 123.9(4) ?
C45 C44 P2 . . 118.0(5) ?
C46 C45 C44 . . 121.6(6) ?
C46 C45 H45 . . 119.2 ?
C44 C45 H45 . . 119.2 ?
C47 C46 C45 . . 119.3(6) ?
C47 C46 H46 . . 120.4 ?
C45 C46 H46 . . 120.4 ?
O5 C47 C46 . . 123.9(6) ?
O5 C47 C48 . . 116.3(6) ?
C46 C47 C48 . . 119.8(6) ?
C49 C48 C47 . . 121.1(6) ?
C49 C48 H48 . . 119.4 ?
C47 C48 H48 . . 119.4 ?
C48 C49 C44 . . 120.2(6) ?
C48 C49 H49 . . 119.9 ?
C44 C49 H49 . . 119.9 ?
C55 C50 C51 . . 118.3(6) ?
C55 C50 P2 . . 116.8(5) ?
C51 C50 P2 . . 124.5(5) ?
C52 C51 C50 . . 120.6(6) ?
C52 C51 H51 . . 119.7 ?
C50 C51 H51 . . 119.7 ?
C53 C52 C51 . . 120.4(6) ?
C53 C52 H52 . . 119.8 ?
C51 C52 H52 . . 119.8 ?
O6 C53 C52 . . 116.4(6) ?
O6 C53 C54 . . 123.7(7) ?
C52 C53 C54 . . 119.9(6) ?
C55 C54 C53 . . 119.4(6) ?
C55 C54 H54 . . 120.3 ?
C53 C54 H54 . . 120.3 ?
C54 C55 C50 . . 121.5(6) ?
C54 C55 H55 . . 119.3 ?
C50 C55 H55 . . 119.3 ?
C35 C56 H56A . . 109.5 ?
C35 C56 H56B . . 109.5 ?
H56A C56 H56B . . 109.5 ?
C35 C56 H56C . . 109.5 ?
H56A C56 H56C . . 109.5 ?
H56B C56 H56C . . 109.5 ?
C32 C57 C59 . . 114.0(5) ?
C32 C57 C58 . . 107.4(5) ?
C59 C57 C58 . . 111.7(6) ?
C32 C57 H57 . . 107.8 ?
C59 C57 H57 . . 107.8 ?
C58 C57 H57 . . 107.8 ?
C57 C58 H58A . . 109.5 ?
C57 C58 H58B . . 109.5 ?
H58A C58 H58B . . 109.5 ?
C57 C58 H58C . . 109.5 ?
H58A C58 H58C . . 109.5 ?
H58B C58 H58C . . 109.5 ?
C57 C59 H59A . . 109.5 ?
C57 C59 H59B . . 109.5 ?
H59A C59 H59B . . 109.5 ?
C57 C59 H59C . . 109.5 ?
H59A C59 H59C . . 109.5 ?
H59B C59 H59C . . 109.5 ?
O4 C60 H60A . . 109.5 ?
O4 C60 H60B . . 109.5 ?
H60A C60 H60B . . 109.5 ?
O4 C60 H60C . . 109.5 ?
H60A C60 H60C . . 109.5 ?
H60B C60 H60C . . 109.5 ?
O5 C61 H61A . . 109.5 ?
O5 C61 H61B . . 109.5 ?
H61A C61 H61B . . 109.5 ?
O5 C61 H61C . . 109.5 ?
H61A C61 H61C . . 109.5 ?
H61B C61 H61C . . 109.5 ?
O6 C62 H62A . . 109.5 ?
O6 C62 H62B . . 109.5 ?
H62A C62 H62B . . 109.5 ?
O6 C62 H62C . . 109.5 ?
H62A C62 H62C . . 109.5 ?
H62B C62 H62C . . 109.5 ?
C7 P1 C19 . . 102.9(3) ?
C7 P1 C13 . . 104.5(3) ?
C19 P1 C13 . . 99.0(3) ?
C7 P1 Ru1 . . 114.85(18) ?
C19 P1 Ru1 . . 121.1(2) ?
C13 P1 Ru1 . . 112.2(2) ?
C38 P2 C44 . . 102.3(3) ?
C38 P2 C50 . . 105.7(3) ?
C44 P2 C50 . . 99.2(3) ?
C38 P2 Ru2 . . 114.78(19) ?
C44 P2 Ru2 . . 121.3(2) ?
C50 P2 Ru2 . . 111.5(2) ?
C3 Ru1 C2 . . 37.3(2) ?
C3 Ru1 C4 . . 37.3(3) ?
C2 Ru1 C4 . . 67.5(2) ?
C3 Ru1 C5 . . 66.9(2) ?
C2 Ru1 C5 . . 78.9(2) ?
C4 Ru1 C5 . . 37.7(2) ?
C3 Ru1 C1 . . 67.4(2) ?
C2 Ru1 C1 . . 37.2(2) ?
C4 Ru1 C1 . . 80.4(2) ?
C5 Ru1 C1 . . 67.1(2) ?
C3 Ru1 C6 . . 78.6(2) ?
C2 Ru1 C6 . . 66.5(2) ?
C4 Ru1 C6 . . 67.1(2) ?
C5 Ru1 C6 . . 36.5(2) ?
C1 Ru1 C6 . . 37.4(2) ?
C3 Ru1 P1 . . 92.34(17) ?
C2 Ru1 P1 . . 97.58(16) ?
C4 Ru1 P1 . . 113.67(18) ?
C5 Ru1 P1 . . 150.43(18) ?
C1 Ru1 P1 . . 125.74(17) ?
C6 Ru1 P1 . . 162.96(17) ?
C3 Ru1 Cl2 . . 122.15(17) ?
C2 Ru1 Cl2 . . 158.84(17) ?
C4 Ru1 Cl2 . . 91.80(17) ?
C5 Ru1 Cl2 . . 87.36(17) ?
C1 Ru1 Cl2 . . 147.33(17) ?
C6 Ru1 Cl2 . . 110.54(17) ?
P1 Ru1 Cl2 . . 86.50(5) ?
C3 Ru1 Cl1 . . 149.35(17) ?
C2 Ru1 Cl1 . . 112.33(16) ?
C4 Ru1 Cl1 . . 158.28(18) ?
C5 Ru1 Cl1 . . 120.70(18) ?
C1 Ru1 Cl1 . . 87.69(17) ?
C6 Ru1 Cl1 . . 92.52(16) ?
P1 Ru1 Cl1 . . 88.03(5) ?
Cl2 Ru1 Cl1 . . 88.47(6) ?
C34 Ru2 C35 . . 37.3(2) ?
C34 Ru2 C33 . . 38.1(2) ?
C35 Ru2 C33 . . 68.0(2) ?
C34 Ru2 C32 . . 67.9(2) ?
C35 Ru2 C32 . . 80.8(2) ?
C33 Ru2 C32 . . 36.8(2) ?
C34 Ru2 C36 . . 66.7(2) ?
C35 Ru2 C36 . . 37.6(2) ?
C33 Ru2 C36 . . 78.6(2) ?
C32 Ru2 C36 . . 67.0(2) ?
C34 Ru2 C37 . . 78.7(2) ?
C35 Ru2 C37 . . 67.1(2) ?
C33 Ru2 C37 . . 66.0(2) ?
C32 Ru2 C37 . . 37.3(2) ?
C36 Ru2 C37 . . 36.3(2) ?
C34 Ru2 P2 . . 92.57(17) ?
C35 Ru2 P2 . . 113.98(17) ?
C33 Ru2 P2 . . 98.15(16) ?
C32 Ru2 P2 . . 125.91(17) ?
C36 Ru2 P2 . . 150.73(18) ?
C37 Ru2 P2 . . 163.06(18) ?
C34 Ru2 Cl4 . . 121.57(17) ?
C35 Ru2 Cl4 . . 91.48(17) ?
C33 Ru2 Cl4 . . 159.07(17) ?
C32 Ru2 Cl4 . . 147.58(17) ?
C36 Ru2 Cl4 . . 87.74(17) ?
C37 Ru2 Cl4 . . 110.89(17) ?
P2 Ru2 Cl4 . . 86.05(5) ?
C34 Ru2 Cl3 . . 149.64(17) ?
C35 Ru2 Cl3 . . 157.78(17) ?
C33 Ru2 Cl3 . . 111.78(17) ?
C32 Ru2 Cl3 . . 87.18(16) ?
C36 Ru2 Cl3 . . 120.25(18) ?
C37 Ru2 Cl3 . . 92.11(17) ?
P2 Ru2 Cl3 . . 88.21(6) ?
Cl4 Ru2 Cl3 . . 88.77(6) ?
C10 O1 C29 . . 117.0(6) ?
C16 O2 C30 . . 117.1(6) ?
C22 O3 C31 . . 116.5(5) ?
C41 O4 C60 . . 119.1(7) ?
C47 O5 C61 . . 116.8(5) ?
C53 O6 C62 . . 117.7(6) ?

loop_
_geom_bond_atom_site_label_1
_geom_bond_atom_site_label_2
_geom_bond_site_symmetry_2
_geom_bond_distance
_geom_bond_publ_flag
C1 C2 . 1.416(8) ?
C1 C6 . 1.430(9) ?
C1 C26 . 1.514(8) ?
C1 Ru1 . 2.226(6) ?
C2 C3 . 1.406(8) ?
C2 Ru1 . 2.217(6) ?
C2 H2 . 0.95 ?
C3 C4 . 1.408(10) ?
C3 Ru1 . 2.182(7) ?
C3 H3 . 0.95 ?
C4 C5 . 1.434(9) ?
C4 C25 . 1.491(9) ?
C4 Ru1 . 2.217(6) ?
C5 C6 . 1.395(9) ?
C5 Ru1 . 2.221(6) ?
C5 H5 . 0.95 ?
C6 Ru1 . 2.239(6) ?
C6 H6 . 0.95 ?
C7 C8 . 1.389(9) ?
C7 C12 . 1.411(9) ?
C7 P1 . 1.827(6) ?
C8 C9 . 1.391(10) ?
C8 H8 . 0.95 ?
C9 C10 . 1.389(10) ?
C9 H9 . 0.95 ?
C10 O1 . 1.368(8) ?
C10 C11 . 1.401(10) ?
C11 C12 . 1.372(10) ?
C11 H11 . 0.95 ?
C12 H12 . 0.95 ?
C13 C18 . 1.393(9) ?
C13 C14 . 1.398(9) ?
C13 P1 . 1.832(6) ?
C14 C15 . 1.387(9) ?
C14 H14 . 0.95 ?
C15 C16 . 1.391(10) ?
C15 H15 . 0.95 ?
C16 O2 . 1.366(8) ?
C16 C17 . 1.393(10) ?
C17 C18 . 1.386(9) ?
C17 H17 . 0.95 ?
C18 H18 . 0.95 ?
C19 C24 . 1.396(9) ?
C19 C20 . 1.405(8) ?
C19 P1 . 1.830(6) ?
C20 C21 . 1.390(8) ?
C20 H20 . 0.95 ?
C21 C22 . 1.387(9) ?
C21 H21 . 0.95 ?
C22 O3 . 1.364(8) ?
C22 C23 . 1.390(9) ?
C23 C24 . 1.397(9) ?
C23 H23 . 0.95 ?
C24 H24 . 0.95 ?
C25 H25A . 0.98 ?
C25 H25B . 0.98 ?
C25 H25C . 0.98 ?
C26 C28 . 1.521(9) ?
C26 C27 . 1.526(8) ?
C26 H26 . 1 ?
C27 H27A . 0.98 ?
C27 H27B . 0.98 ?
C27 H27C . 0.98 ?
C28 H28A . 0.98 ?
C28 H28B . 0.98 ?
C28 H28C . 0.98 ?
C29 O1 . 1.414(11) ?
C29 H29A . 0.98 ?
C29 H29B . 0.98 ?
C29 H29C . 0.98 ?
C30 O2 . 1.417(10) ?
C30 H30A . 0.98 ?
C30 H30B . 0.98 ?
C30 H30C . 0.98 ?
C31 O3 . 1.431(8) ?
C31 H31A . 0.98 ?
C31 H31B . 0.98 ?
C31 H31C . 0.98 ?
C32 C33 . 1.403(8) ?
C32 C37 . 1.423(9) ?
C32 C57 . 1.514(9) ?
C32 Ru2 . 2.221(6) ?
C33 C34 . 1.434(8) ?
C33 Ru2 . 2.222(6) ?
C33 H33 . 0.95 ?
C34 C35 . 1.402(9) ?
C34 Ru2 . 2.168(6) ?
C34 H34 . 0.95 ?
C35 C36 . 1.432(9) ?
C35 C56 . 1.494(9) ?
C35 Ru2 . 2.215(6) ?
C36 C37 . 1.388(9) ?
C36 Ru2 . 2.227(6) ?
C36 H36 . 0.95 ?
C37 Ru2 . 2.231(6) ?
C37 H37 . 0.95 ?
C38 C39 . 1.387(9) ?
C38 C43 . 1.410(9) ?
C38 P2 . 1.825(6) ?
C39 C40 . 1.387(10) ?
C39 H39 . 0.95 ?
C40 C41 . 1.396(11) ?
C40 H40 . 0.95 ?
C41 O4 . 1.368(9) ?
C41 C42 . 1.386(11) ?
C42 C43 . 1.384(9) ?
C42 H42 . 0.95 ?
C43 H43 . 0.95 ?
C44 C49 . 1.396(9) ?
C44 C45 . 1.408(8) ?
C44 P2 . 1.824(6) ?
C45 C46 . 1.399(8) ?
C45 H45 . 0.95 ?
C46 C47 . 1.383(9) ?
C46 H46 . 0.95 ?
C47 O5 . 1.367(7) ?
C47 C48 . 1.392(9) ?
C48 C49 . 1.389(9) ?
C48 H48 . 0.95 ?
C49 H49 . 0.95 ?
C50 C55 . 1.392(9) ?
C50 C51 . 1.400(9) ?
C50 P2 . 1.827(6) ?
C51 C52 . 1.384(9) ?
C51 H51 . 0.95 ?
C52 C53 . 1.384(10) ?
C52 H52 . 0.95 ?
C53 O6 . 1.369(8) ?
C53 C54 . 1.393(9) ?
C54 C55 . 1.387(9) ?
C54 H54 . 0.95 ?
C55 H55 . 0.95 ?
C56 H56A . 0.98 ?
C56 H56B . 0.98 ?
C56 H56C . 0.98 ?
C57 C59 . 1.530(10) ?
C57 C58 . 1.539(8) ?
C57 H57 . 1 ?
C58 H58A . 0.98 ?
C58 H58B . 0.98 ?
C58 H58C . 0.98 ?
C59 H59A . 0.98 ?
C59 H59B . 0.98 ?
C59 H59C . 0.98 ?
C60 O4 . 1.400(12) ?
C60 H60A . 0.98 ?
C60 H60B . 0.98 ?
C60 H60C . 0.98 ?
C61 O5 . 1.429(8) ?
C61 H61A . 0.98 ?
C61 H61B . 0.98 ?
C61 H61C . 0.98 ?
C62 O6 . 1.431(10) ?
C62 H62A . 0.98 ?
C62 H62B . 0.98 ?
C62 H62C . 0.98 ?
P1 Ru1 . 2.3629(15) ?
P2 Ru2 . 2.3665(15) ?
Cl1 Ru1 . 2.4167(16) ?
Cl2 Ru1 . 2.4068(16) ?
Cl3 Ru2 . 2.4244(16) ?
Cl4 Ru2 . 2.4016(15) ?

loop_
_geom_hbond_atom_site_label_D
_geom_hbond_atom_site_label_H
_geom_hbond_atom_site_label_A
_geom_hbond_site_symmetry_A
_geom_hbond_distance_DH
_geom_hbond_distance_HA
_geom_hbond_distance_DA
_geom_hbond_angle_DHA
C5 H5 Cl2 2_766 0.95 2.62 3.566(7) 171
C36 H36 Cl4 2_655 0.95 2.6 3.506(7) 159
C43 H43 Cl1 1_455 0.95 2.78 3.619(7) 147
C62 H62B O5 1_455 0.98 2.58 3.362(9) 136
C18 H18 Cl2 . 0.95 2.8 3.643(7) 149
C24 H24 Cl1 . 0.95 2.62 3.427(6) 143
C49 H49 Cl3 . 0.95 2.61 3.416(6) 143
C55 H55 Cl4 . 0.95 2.71 3.562(6) 149
C20 H20 Cg1 . 0.95 2.95 3.614(7) 128

loop_
_geom_torsion_atom_site_label_1
_geom_torsion_atom_site_label_2
_geom_torsion_atom_site_label_3
_geom_torsion_atom_site_label_4
_geom_torsion_site_symmetry_1
_geom_torsion_site_symmetry_2
_geom_torsion_site_symmetry_3
_geom_torsion_site_symmetry_4
_geom_torsion
_geom_torsion_publ_flag
C6 C1 C2 C3 . . . . 3.4(9) ?
C26 C1 C2 C3 . . . . 179.9(6) ?
Ru1 C1 C2 C3 . . . . -52.6(5) ?
C6 C1 C2 Ru1 . . . . 56.0(5) ?
C26 C1 C2 Ru1 . . . . -127.5(6) ?
C1 C2 C3 C4 . . . . -2.3(9) ?
Ru1 C2 C3 C4 . . . . -55.6(5) ?
C1 C2 C3 Ru1 . . . . 53.4(5) ?
C2 C3 C4 C5 . . . . 0.6(9) ?
Ru1 C3 C4 C5 . . . . -55.0(5) ?
C2 C3 C4 C25 . . . . -178.5(6) ?
Ru1 C3 C4 C25 . . . . 125.9(6) ?
C2 C3 C4 Ru1 . . . . 55.7(5) ?
C3 C4 C5 C6 . . . . -0.3(9) ?
C25 C4 C5 C6 . . . . 178.8(6) ?
Ru1 C4 C5 C6 . . . . -54.7(5) ?
C3 C4 C5 Ru1 . . . . 54.4(5) ?
C25 C4 C5 Ru1 . . . . -126.5(6) ?
C4 C5 C6 C1 . . . . 1.6(9) ?
Ru1 C5 C6 C1 . . . . -52.4(5) ?
C4 C5 C6 Ru1 . . . . 54.0(5) ?
C2 C1 C6 C5 . . . . -3.1(9) ?
C26 C1 C6 C5 . . . . -179.7(6) ?
Ru1 C1 C6 C5 . . . . 52.5(5) ?
C2 C1 C6 Ru1 . . . . -55.7(5) ?
C26 C1 C6 Ru1 . . . . 127.7(5) ?
C12 C7 C8 C9 . . . . 0.0(9) ?
P1 C7 C8 C9 . . . . 178.9(5) ?
C7 C8 C9 C10 . . . . -1.4(10) ?
C8 C9 C10 O1 . . . . -179.6(6) ?
C8 C9 C10 C11 . . . . 1.1(10) ?
O1 C10 C11 C12 . . . . -178.7(6) ?
C9 C10 C11 C12 . . . . 0.6(10) ?
C10 C11 C12 C7 . . . . -2.1(9) ?
C8 C7 C12 C11 . . . . 1.8(9) ?
P1 C7 C12 C11 . . . . -177.2(5) ?
C18 C13 C14 C15 . . . . -0.1(9) ?
P1 C13 C14 C15 . . . . -171.6(5) ?
C13 C14 C15 C16 . . . . -0.2(10) ?
C14 C15 C16 O2 . . . . 179.8(6) ?
C14 C15 C16 C17 . . . . 0.6(10) ?
O2 C16 C17 C18 . . . . -179.7(6) ?
C15 C16 C17 C18 . . . . -0.6(10) ?
C16 C17 C18 C13 . . . . 0.3(10) ?
C14 C13 C18 C17 . . . . 0.1(9) ?
P1 C13 C18 C17 . . . . 172.2(5) ?
C24 C19 C20 C21 . . . . 0.0(10) ?
P1 C19 C20 C21 . . . . -179.1(5) ?
C19 C20 C21 C22 . . . . 0.2(10) ?
C20 C21 C22 O3 . . . . -179.4(6) ?
C20 C21 C22 C23 . . . . -0.2(10) ?
O3 C22 C23 C24 . . . . 179.2(6) ?
C21 C22 C23 C24 . . . . -0.1(10) ?
C20 C19 C24 C23 . . . . -0.3(10) ?
P1 C19 C24 C23 . . . . 178.9(5) ?
C22 C23 C24 C19 . . . . 0.3(10) ?
C2 C1 C26 C28 . . . . 21.7(8) ?
C6 C1 C26 C28 . . . . -161.8(6) ?
Ru1 C1 C26 C28 . . . . -71.3(8) ?
C2 C1 C26 C27 . . . . -102.3(7) ?
C6 C1 C26 C27 . . . . 74.2(7) ?
Ru1 C1 C26 C27 . . . . 164.7(5) ?
C37 C32 C33 C34 . . . . 5.1(8) ?
C57 C32 C33 C34 . . . . -179.5(5) ?
Ru2 C32 C33 C34 . . . . -51.3(5) ?
C37 C32 C33 Ru2 . . . . 56.4(5) ?
C57 C32 C33 Ru2 . . . . -128.2(5) ?
C32 C33 C34 C35 . . . . -4.2(9) ?
Ru2 C33 C34 C35 . . . . -56.7(5) ?
C32 C33 C34 Ru2 . . . . 52.4(5) ?
C33 C34 C35 C36 . . . . 1.2(9) ?
Ru2 C34 C35 C36 . . . . -55.3(5) ?
C33 C34 C35 C56 . . . . -176.9(6) ?
Ru2 C34 C35 C56 . . . . 126.6(6) ?
C33 C34 C35 Ru2 . . . . 56.6(5) ?
C34 C35 C36 C37 . . . . 0.7(9) ?
C56 C35 C36 C37 . . . . 178.8(6) ?
Ru2 C35 C36 C37 . . . . -53.6(5) ?
C34 C35 C36 Ru2 . . . . 54.3(5) ?
C56 C35 C36 Ru2 . . . . -127.6(6) ?
C35 C36 C37 C32 . . . . 0.4(9) ?
Ru2 C36 C37 C32 . . . . -52.7(5) ?
C35 C36 C37 Ru2 . . . . 53.0(5) ?
C33 C32 C37 C36 . . . . -3.3(9) ?
C57 C32 C37 C36 . . . . -178.8(6) ?
Ru2 C32 C37 C36 . . . . 53.0(5) ?
C33 C32 C37 Ru2 . . . . -56.3(5) ?
C57 C32 C37 Ru2 . . . . 128.2(5) ?
C43 C38 C39 C40 . . . . 0.8(9) ?
P2 C38 C39 C40 . . . . 177.7(5) ?
C38 C39 C40 C41 . . . . -2.0(10) ?
C39 C40 C41 O4 . . . . -179.4(6) ?
C39 C40 C41 C42 . . . . 1.7(10) ?
O4 C41 C42 C43 . . . . -179.1(6) ?
C40 C41 C42 C43 . . . . -0.1(9) ?
C41 C42 C43 C38 . . . . -1.1(9) ?
C39 C38 C43 C42 . . . . 0.8(9) ?
P2 C38 C43 C42 . . . . -176.2(5) ?
C49 C44 C45 C46 . . . . -0.4(10) ?
P2 C44 C45 C46 . . . . -180.0(5) ?
C44 C45 C46 C47 . . . . 0.1(11) ?
C45 C46 C47 O5 . . . . -180.0(6) ?
C45 C46 C47 C48 . . . . 0.4(10) ?
O5 C47 C48 C49 . . . . 179.7(6) ?
C46 C47 C48 C49 . . . . -0.7(10) ?
C47 C48 C49 C44 . . . . 0.4(10) ?
C45 C44 C49 C48 . . . . 0.2(10) ?
P2 C44 C49 C48 . . . . 179.7(5) ?
C55 C50 C51 C52 . . . . -0.2(9) ?
P2 C50 C51 C52 . . . . -172.1(5) ?
C50 C51 C52 C53 . . . . -0.4(10) ?
C51 C52 C53 O6 . . . . 179.9(6) ?
C51 C52 C53 C54 . . . . 0.7(10) ?
O6 C53 C54 C55 . . . . -179.6(6) ?
C52 C53 C54 C55 . . . . -0.5(10) ?
C53 C54 C55 C50 . . . . -0.1(10) ?
C51 C50 C55 C54 . . . . 0.5(9) ?
P2 C50 C55 C54 . . . . 173.0(5) ?
C33 C32 C57 C59 . . . . 22.4(8) ?
C37 C32 C57 C59 . . . . -162.3(6) ?
Ru2 C32 C57 C59 . . . . -70.9(8) ?
C33 C32 C57 C58 . . . . -101.9(7) ?
C37 C32 C57 C58 . . . . 73.4(7) ?
Ru2 C32 C57 C58 . . . . 164.8(5) ?
C8 C7 P1 C19 . . . . 16.9(5) ?
C12 C7 P1 C19 . . . . -164.2(5) ?
C8 C7 P1 C13 . . . . 119.9(5) ?
C12 C7 P1 C13 . . . . -61.2(5) ?
C8 C7 P1 Ru1 . . . . -116.7(4) ?
C12 C7 P1 Ru1 . . . . 62.1(5) ?
C24 C19 P1 C7 . . . . -103.7(6) ?
C20 C19 P1 C7 . . . . 75.4(6) ?
C24 C19 P1 C13 . . . . 149.0(6) ?
C20 C19 P1 C13 . . . . -31.9(6) ?
C24 C19 P1 Ru1 . . . . 26.2(7) ?
C20 C19 P1 Ru1 . . . . -154.7(4) ?
C18 C13 P1 C7 . . . . -177.0(5) ?
C14 C13 P1 C7 . . . . -5.3(6) ?
C18 C13 P1 C19 . . . . -71.0(5) ?
C14 C13 P1 C19 . . . . 100.7(6) ?
C18 C13 P1 Ru1 . . . . 58.0(5) ?
C14 C13 P1 Ru1 . . . . -130.4(5) ?
C39 C38 P2 C44 . . . . 18.3(6) ?
C43 C38 P2 C44 . . . . -164.8(5) ?
C39 C38 P2 C50 . . . . 121.7(5) ?
C43 C38 P2 C50 . . . . -61.4(5) ?
C39 C38 P2 Ru2 . . . . -115.0(5) ?
C43 C38 P2 Ru2 . . . . 61.8(5) ?
C49 C44 P2 C38 . . . . -105.7(6) ?
C45 C44 P2 C38 . . . . 73.8(6) ?
C49 C44 P2 C50 . . . . 145.9(6) ?
C45 C44 P2 C50 . . . . -34.6(6) ?
C49 C44 P2 Ru2 . . . . 23.7(7) ?
C45 C44 P2 Ru2 . . . . -156.8(4) ?
C55 C50 P2 C38 . . . . -177.2(5) ?
C51 C50 P2 C38 . . . . -5.1(6) ?
C55 C50 P2 C44 . . . . -71.5(5) ?
C51 C50 P2 C44 . . . . 100.5(6) ?
C55 C50 P2 Ru2 . . . . 57.5(5) ?
C51 C50 P2 Ru2 . . . . -130.5(5) ?
C4 C3 Ru1 C2 . . . . 133.0(5) ?
C2 C3 Ru1 C4 . . . . -133.0(5) ?
C2 C3 Ru1 C5 . . . . -102.3(4) ?
C4 C3 Ru1 C5 . . . . 30.7(4) ?
C2 C3 Ru1 C1 . . . . -28.6(3) ?
C4 C3 Ru1 C1 . . . . 104.4(4) ?
C2 C3 Ru1 C6 . . . . -66.0(4) ?
C4 C3 Ru1 C6 . . . . 67.0(4) ?
C2 C3 Ru1 P1 . . . . 99.5(3) ?
C4 C3 Ru1 P1 . . . . -127.6(3) ?
C2 C3 Ru1 Cl2 . . . . -173.2(3) ?
C4 C3 Ru1 Cl2 . . . . -40.2(4) ?
C2 C3 Ru1 Cl1 . . . . 9.4(6) ?
C4 C3 Ru1 Cl1 . . . . 142.4(3) ?
C1 C2 Ru1 C3 . . . . -133.0(5) ?
C3 C2 Ru1 C4 . . . . 28.7(4) ?
C1 C2 Ru1 C4 . . . . -104.3(4) ?
C3 C2 Ru1 C5 . . . . 66.4(4) ?
C1 C2 Ru1 C5 . . . . -66.7(4) ?
C3 C2 Ru1 C1 . . . . 133.0(5) ?
C3 C2 Ru1 C6 . . . . 102.4(4) ?
C1 C2 Ru1 C6 . . . . -30.6(4) ?
C3 C2 Ru1 P1 . . . . -83.9(3) ?
C1 C2 Ru1 P1 . . . . 143.1(3) ?
C3 C2 Ru1 Cl2 . . . . 16.1(7) ?
C1 C2 Ru1 Cl2 . . . . -116.9(5) ?
C3 C2 Ru1 Cl1 . . . . -174.8(3) ?
C1 C2 Ru1 Cl1 . . . . 52.1(4) ?
C5 C4 Ru1 C3 . . . . 129.8(5) ?
C25 C4 Ru1 C3 . . . . -116.1(8) ?
C3 C4 Ru1 C2 . . . . -28.6(3) ?
C5 C4 Ru1 C2 . . . . 101.2(4) ?
C25 C4 Ru1 C2 . . . . -144.8(8) ?
C3 C4 Ru1 C5 . . . . -129.8(5) ?
C25 C4 Ru1 C5 . . . . 114.0(8) ?
C3 C4 Ru1 C1 . . . . -65.1(4) ?
C5 C4 Ru1 C1 . . . . 64.8(4) ?
C25 C4 Ru1 C1 . . . . 178.8(7) ?
C3 C4 Ru1 C6 . . . . -101.6(4) ?
C5 C4 Ru1 C6 . . . . 28.2(4) ?
C25 C4 Ru1 C6 . . . . 142.3(8) ?
C3 C4 Ru1 P1 . . . . 59.9(4) ?
C5 C4 Ru1 P1 . . . . -170.3(3) ?
C25 C4 Ru1 P1 . . . . -56.3(7) ?
C3 C4 Ru1 Cl2 . . . . 146.8(3) ?
C5 C4 Ru1 Cl2 . . . . -83.3(3) ?
C25 C4 Ru1 Cl2 . . . . 30.7(7) ?
C3 C4 Ru1 Cl1 . . . . -122.8(5) ?
C5 C4 Ru1 Cl1 . . . . 7.1(7) ?
C25 C4 Ru1 Cl1 . . . . 121.1(6) ?
C6 C5 Ru1 C3 . . . . 102.4(4) ?
C4 C5 Ru1 C3 . . . . -30.4(4) ?
C6 C5 Ru1 C2 . . . . 65.3(4) ?
C4 C5 Ru1 C2 . . . . -67.5(4) ?
C6 C5 Ru1 C4 . . . . 132.8(6) ?
C6 C5 Ru1 C1 . . . . 28.3(4) ?
C4 C5 Ru1 C1 . . . . -104.5(4) ?
C4 C5 Ru1 C6 . . . . -132.8(6) ?
C6 C5 Ru1 P1 . . . . 151.0(3) ?
C4 C5 Ru1 P1 . . . . 18.2(6) ?
C6 C5 Ru1 Cl2 . . . . -130.8(4) ?
C4 C5 Ru1 Cl2 . . . . 96.4(3) ?
C6 C5 Ru1 Cl1 . . . . -44.1(4) ?
C4 C5 Ru1 Cl1 . . . . -177.0(3) ?
C2 C1 Ru1 C3 . . . . 28.7(4) ?
C6 C1 Ru1 C3 . . . . -101.1(4) ?
C26 C1 Ru1 C3 . . . . 146.1(7) ?
C6 C1 Ru1 C2 . . . . -129.8(5) ?
C26 C1 Ru1 C2 . . . . 117.5(7) ?
C2 C1 Ru1 C4 . . . . 65.2(4) ?
C6 C1 Ru1 C4 . . . . -64.6(4) ?
C26 C1 Ru1 C4 . . . . -177.3(6) ?
C2 C1 Ru1 C5 . . . . 102.1(4) ?
C6 C1 Ru1 C5 . . . . -27.7(4) ?
C26 C1 Ru1 C5 . . . . -140.5(7) ?
C2 C1 Ru1 C6 . . . . 129.8(5) ?
C26 C1 Ru1 C6 . . . . -112.8(7) ?
C2 C1 Ru1 P1 . . . . -47.1(4) ?
C6 C1 Ru1 P1 . . . . -176.9(3) ?
C26 C1 Ru1 P1 . . . . 70.3(6) ?
C2 C1 Ru1 Cl2 . . . . 143.4(3) ?
C6 C1 Ru1 Cl2 . . . . 13.6(5) ?
C26 C1 Ru1 Cl2 . . . . -99.1(6) ?
C2 C1 Ru1 Cl1 . . . . -133.0(4) ?
C6 C1 Ru1 Cl1 . . . . 97.2(3) ?
C26 C1 Ru1 Cl1 . . . . -15.6(6) ?
C5 C6 Ru1 C3 . . . . -66.4(4) ?
C1 C6 Ru1 C3 . . . . 67.5(4) ?
C5 C6 Ru1 C2 . . . . -103.5(4) ?
C1 C6 Ru1 C2 . . . . 30.4(4) ?
C5 C6 Ru1 C4 . . . . -29.1(4) ?
C1 C6 Ru1 C4 . . . . 104.8(4) ?
C1 C6 Ru1 C5 . . . . 134.0(6) ?
C5 C6 Ru1 C1 . . . . -134.0(6) ?
C5 C6 Ru1 P1 . . . . -125.4(5) ?
C1 C6 Ru1 P1 . . . . 8.6(8) ?
C5 C6 Ru1 Cl2 . . . . 53.9(4) ?
C1 C6 Ru1 Cl2 . . . . -172.2(3) ?
C5 C6 Ru1 Cl1 . . . . 143.2(4) ?
C1 C6 Ru1 Cl1 . . . . -82.9(3) ?
C7 P1 Ru1 C3 . . . . -80.9(3) ?
C19 P1 Ru1 C3 . . . . 154.6(3) ?
C13 P1 Ru1 C3 . . . . 38.2(3) ?
C7 P1 Ru1 C2 . . . . -43.8(3) ?
C19 P1 Ru1 C2 . . . . -168.4(3) ?
C13 P1 Ru1 C2 . . . . 75.3(3) ?
C7 P1 Ru1 C4 . . . . -112.6(3) ?
C19 P1 Ru1 C4 . . . . 122.9(3) ?
C13 P1 Ru1 C4 . . . . 6.6(3) ?
C7 P1 Ru1 C5 . . . . -124.6(4) ?
C19 P1 Ru1 C5 . . . . 110.9(4) ?
C13 P1 Ru1 C5 . . . . -5.4(4) ?
C7 P1 Ru1 C1 . . . . -17.3(3) ?
C19 P1 Ru1 C1 . . . . -141.8(3) ?
C13 P1 Ru1 C1 . . . . 101.8(3) ?
C7 P1 Ru1 C6 . . . . -23.7(6) ?
C19 P1 Ru1 C6 . . . . -148.2(6) ?
C13 P1 Ru1 C6 . . . . 95.4(6) ?
C7 P1 Ru1 Cl2 . . . . 157.0(2) ?
C19 P1 Ru1 Cl2 . . . . 32.5(2) ?
C13 P1 Ru1 Cl2 . . . . -83.8(2) ?
C7 P1 Ru1 Cl1 . . . . 68.4(2) ?
C19 P1 Ru1 Cl1 . . . . -56.1(2) ?
C13 P1 Ru1 Cl1 . . . . -172.4(2) ?
C33 C34 Ru2 C35 . . . . -132.3(5) ?
C35 C34 Ru2 C33 . . . . 132.3(5) ?
C35 C34 Ru2 C32 . . . . 104.3(4) ?
C33 C34 Ru2 C32 . . . . -28.0(3) ?
C35 C34 Ru2 C36 . . . . 30.9(3) ?
C33 C34 Ru2 C36 . . . . -101.4(4) ?
C35 C34 Ru2 C37 . . . . 66.9(4) ?
C33 C34 Ru2 C37 . . . . -65.4(4) ?
C35 C34 Ru2 P2 . . . . -127.8(3) ?
C33 C34 Ru2 P2 . . . . 99.9(3) ?
C35 C34 Ru2 Cl4 . . . . -40.8(4) ?
C33 C34 Ru2 Cl4 . . . . -173.1(3) ?
C35 C34 Ru2 Cl3 . . . . 141.4(3) ?
C33 C34 Ru2 Cl3 . . . . 9.1(6) ?
C36 C35 Ru2 C34 . . . . 129.5(5) ?
C56 C35 Ru2 C34 . . . . -116.0(8) ?
C34 C35 Ru2 C33 . . . . -29.5(3) ?
C36 C35 Ru2 C33 . . . . 100.0(4) ?
C56 C35 Ru2 C33 . . . . -145.5(7) ?
C34 C35 Ru2 C32 . . . . -65.5(4) ?
C36 C35 Ru2 C32 . . . . 64.0(4) ?
C56 C35 Ru2 C32 . . . . 178.5(7) ?
C34 C35 Ru2 C36 . . . . -129.5(5) ?
C56 C35 Ru2 C36 . . . . 114.5(8) ?
C34 C35 Ru2 C37 . . . . -101.8(4) ?
C36 C35 Ru2 C37 . . . . 27.7(4) ?
C56 C35 Ru2 C37 . . . . 142.3(7) ?
C34 C35 Ru2 P2 . . . . 59.8(3) ?
C36 C35 Ru2 P2 . . . . -170.7(3) ?
C56 C35 Ru2 P2 . . . . -56.2(7) ?
C34 C35 Ru2 Cl4 . . . . 146.1(3) ?
C36 C35 Ru2 Cl4 . . . . -84.4(3) ?
C56 C35 Ru2 Cl4 . . . . 30.2(6) ?
C34 C35 Ru2 Cl3 . . . . -123.5(4) ?
C36 C35 Ru2 Cl3 . . . . 6.0(7) ?
C56 C35 Ru2 Cl3 . . . . 120.5(6) ?
C32 C33 Ru2 C34 . . . . -133.4(6) ?
C32 C33 Ru2 C35 . . . . -104.5(4) ?
C34 C33 Ru2 C35 . . . . 28.9(4) ?
C34 C33 Ru2 C32 . . . . 133.4(6) ?
C32 C33 Ru2 C36 . . . . -66.7(4) ?
C34 C33 Ru2 C36 . . . . 66.7(4) ?
C32 C33 Ru2 C37 . . . . -30.8(4) ?
C34 C33 Ru2 C37 . . . . 102.6(4) ?
C32 C33 Ru2 P2 . . . . 142.9(3) ?
C34 C33 Ru2 P2 . . . . -83.7(3) ?
C32 C33 Ru2 Cl4 . . . . -116.8(5) ?
C34 C33 Ru2 Cl4 . . . . 16.6(7) ?
C32 C33 Ru2 Cl3 . . . . 51.5(4) ?
C34 C33 Ru2 Cl3 . . . . -175.1(3) ?
C33 C32 Ru2 C34 . . . . 28.9(4) ?
C37 C32 Ru2 C34 . . . . -100.6(4) ?
C57 C32 Ru2 C34 . . . . 145.6(7) ?
C33 C32 Ru2 C35 . . . . 65.5(4) ?
C37 C32 Ru2 C35 . . . . -64.1(4) ?
C57 C32 Ru2 C35 . . . . -177.9(6) ?
C37 C32 Ru2 C33 . . . . -129.5(6) ?
C57 C32 Ru2 C33 . . . . 116.6(8) ?
C33 C32 Ru2 C36 . . . . 102.0(4) ?
C37 C32 Ru2 C36 . . . . -27.5(4) ?
C57 C32 Ru2 C36 . . . . -141.3(7) ?
C33 C32 Ru2 C37 . . . . 129.5(6) ?
C57 C32 Ru2 C37 . . . . -113.9(7) ?
C33 C32 Ru2 P2 . . . . -47.5(4) ?
C37 C32 Ru2 P2 . . . . -177.0(3) ?
C57 C32 Ru2 P2 . . . . 69.1(6) ?
C33 C32 Ru2 Cl4 . . . . 143.5(3) ?
C37 C32 Ru2 Cl4 . . . . 14.0(5) ?
C57 C32 Ru2 Cl4 . . . . -99.9(6) ?
C33 C32 Ru2 Cl3 . . . . -133.3(4) ?
C37 C32 Ru2 Cl3 . . . . 97.2(3) ?
C57 C32 Ru2 Cl3 . . . . -16.6(6) ?
C37 C36 Ru2 C34 . . . . 103.0(4) ?
C35 C36 Ru2 C34 . . . . -30.6(3) ?
C37 C36 Ru2 C35 . . . . 133.6(6) ?
C37 C36 Ru2 C33 . . . . 64.9(4) ?
C35 C36 Ru2 C33 . . . . -68.7(4) ?
C37 C36 Ru2 C32 . . . . 28.2(4) ?
C35 C36 Ru2 C32 . . . . -105.4(4) ?
C35 C36 Ru2 C37 . . . . -133.6(6) ?
C37 C36 Ru2 P2 . . . . 151.2(3) ?
C35 C36 Ru2 P2 . . . . 17.6(6) ?
C37 C36 Ru2 Cl4 . . . . -131.0(4) ?
C35 C36 Ru2 Cl4 . . . . 95.4(3) ?
C37 C36 Ru2 Cl3 . . . . -43.8(4) ?
C35 C36 Ru2 Cl3 . . . . -177.4(3) ?
C36 C37 Ru2 C34 . . . . -65.9(4) ?
C32 C37 Ru2 C34 . . . . 68.3(4) ?
C36 C37 Ru2 C35 . . . . -28.7(4) ?
C32 C37 Ru2 C35 . . . . 105.5(4) ?
C36 C37 Ru2 C33 . . . . -103.8(4) ?
C32 C37 Ru2 C33 . . . . 30.4(4) ?
C36 C37 Ru2 C32 . . . . -134.2(6) ?
C32 C37 Ru2 C36 . . . . 134.2(6) ?
C36 C37 Ru2 P2 . . . . -125.9(6) ?
C32 C37 Ru2 P2 . . . . 8.3(8) ?
C36 C37 Ru2 Cl4 . . . . 53.8(4) ?
C32 C37 Ru2 Cl4 . . . . -172.0(3) ?
C36 C37 Ru2 Cl3 . . . . 143.3(4) ?
C32 C37 Ru2 Cl3 . . . . -82.5(3) ?
C38 P2 Ru2 C34 . . . . -80.6(3) ?
C44 P2 Ru2 C34 . . . . 155.7(3) ?
C50 P2 Ru2 C34 . . . . 39.5(3) ?
C38 P2 Ru2 C35 . . . . -112.2(3) ?
C44 P2 Ru2 C35 . . . . 124.1(3) ?
C50 P2 Ru2 C35 . . . . 7.9(3) ?
C38 P2 Ru2 C33 . . . . -42.7(3) ?
C44 P2 Ru2 C33 . . . . -166.4(3) ?
C50 P2 Ru2 C33 . . . . 77.4(3) ?
C38 P2 Ru2 C32 . . . . -16.1(3) ?
C44 P2 Ru2 C32 . . . . -139.9(3) ?
C50 P2 Ru2 C32 . . . . 104.0(3) ?
C38 P2 Ru2 C36 . . . . -123.8(4) ?
C44 P2 Ru2 C36 . . . . 112.4(4) ?
C50 P2 Ru2 C36 . . . . -3.7(4) ?
C38 P2 Ru2 C37 . . . . -22.3(6) ?
C44 P2 Ru2 C37 . . . . -146.1(6) ?
C50 P2 Ru2 C37 . . . . 97.8(6) ?
C38 P2 Ru2 Cl4 . . . . 158.0(2) ?
C44 P2 Ru2 Cl4 . . . . 34.2(2) ?
C50 P2 Ru2 Cl4 . . . . -81.9(2) ?
C38 P2 Ru2 Cl3 . . . . 69.1(2) ?
C44 P2 Ru2 Cl3 . . . . -54.7(2) ?
C50 P2 Ru2 Cl3 . . . . -170.8(2) ?
C9 C10 O1 C29 . . . . -4.5(11) ?
C11 C10 O1 C29 . . . . 174.9(7) ?
C15 C16 O2 C30 . . . . 175.7(6) ?
C17 C16 O2 C30 . . . . -5.1(10) ?
C21 C22 O3 C31 . . . . 1.0(10) ?
C23 C22 O3 C31 . . . . -178.3(6) ?
C42 C41 O4 C60 . . . . 174.0(7) ?
C40 C41 O4 C60 . . . . -4.9(11) ?
C46 C47 O5 C61 . . . . 3.3(10) ?
C48 C47 O5 C61 . . . . -177.1(6) ?
C52 C53 O6 C62 . . . . 174.5(6) ?
C54 C53 O6 C62 . . . . -6.3(10) ?

_cod_database_fobs_code 1565893
